data_2220042
loop_
_publ_author_name
'Yang, Feng-Ke'
'Cheng, Wei'
'Ding, Yi-Ning'

_publ_section_title
;
 2-(4-Phenyl-3<i>H</i>-1,5-benzodiazepin-2-yl)phenol
;
_journal_coeditor_code AT2658
_journal_issue 12
_journal_name_full 'Acta Crystallographica Section E'
_journal_page_first o2278
_journal_paper_doi 10.1107/S1600536808034752
_journal_volume 64
_journal_year 2008
_chemical_formula_iupac 'C21 H16 N2 O'
_chemical_formula_moiety 'C21 H16 N2 O'
_chemical_formula_sum 'C21 H16 N2 O'
_chemical_formula_weight 312.36
_chemical_name_systematic
;
2-(4-Phenyl-3<i>H</i>-1,5-benzodiazepin-2-yl)phenol
;
_space_group_IT_number 14
_symmetry_cell_setting monoclinic
_symmetry_space_group_name_Hall '-P 2ybc'
_symmetry_space_group_name_H-M 'P 1 21/c 1'
_atom_sites_solution_hydrogens geom
_atom_sites_solution_primary direct
_atom_sites_solution_secondary difmap
_audit_creation_method SHELXL-97
_cell_angle_alpha 90.00
_cell_angle_beta 110.72(3)
_cell_angle_gamma 90.00
_cell_formula_units_Z 4
_cell_length_a 6.3787(13)
_cell_length_b 16.695(3)
_cell_length_c 16.166(4)
_cell_measurement_reflns_used 2787
_cell_measurement_temperature 298(2)
_cell_measurement_theta_max 26.03
_cell_measurement_theta_min 2.48
_cell_volume 1610.2(7)
_computing_cell_refinement 'SAINT (Bruker, 2001)'
_computing_data_collection 'SMART (Bruker, 2001)'
_computing_data_reduction 'SAINT (Bruker, 2001)'
_computing_molecular_graphics 'SHELXTL (Sheldrick, 2008)'
_computing_publication_material 'SHELXTL (Sheldrick, 2008) and local programs'
_computing_structure_refinement 'SHELXTL (Sheldrick, 2008)'
_computing_structure_solution 'SHELXTL (Sheldrick, 2008)'
_diffrn_ambient_temperature 298(2)
_diffrn_measured_fraction_theta_full 0.989
_diffrn_measured_fraction_theta_max 0.989
_diffrn_measurement_device_type 'Bruker SMART 1K CCD area-detector'
_diffrn_measurement_method 'Thin-slice \w'
_diffrn_radiation_monochromator graphite
_diffrn_radiation_source 'fine-focus sealed tube'
_diffrn_radiation_type MoK\a
_diffrn_radiation_wavelength 0.71073
_diffrn_reflns_av_R_equivalents 0.0612
_diffrn_reflns_av_sigmaI/netI 0.0886
_diffrn_reflns_limit_h_max 7
_diffrn_reflns_limit_h_min -7
_diffrn_reflns_limit_k_max 19
_diffrn_reflns_limit_k_min -9
_diffrn_reflns_limit_l_max 19
_diffrn_reflns_limit_l_min -19
_diffrn_reflns_number 6422
_diffrn_reflns_theta_full 25.00
_diffrn_reflns_theta_max 25.00
_diffrn_reflns_theta_min 1.82
_diffrn_standards_interval_count 100
_diffrn_standards_number 3
_exptl_absorpt_coefficient_mu 0.080
_exptl_absorpt_correction_type none
_exptl_crystal_colour yellow
_exptl_crystal_density_diffrn 1.288
_exptl_crystal_density_method 'not measured'
_exptl_crystal_description block
_exptl_crystal_F_000 656
_exptl_crystal_size_max 0.20
_exptl_crystal_size_mid 0.20
_exptl_crystal_size_min 0.10
_refine_diff_density_max 0.221
_refine_diff_density_min -0.172
_refine_ls_extinction_method none
_refine_ls_goodness_of_fit_ref 1.175
_refine_ls_hydrogen_treatment constr
_refine_ls_matrix_type full
_refine_ls_number_parameters 217
_refine_ls_number_reflns 2806
_refine_ls_number_restraints 0
_refine_ls_restrained_S_all 1.175
_refine_ls_R_factor_all 0.1617
_refine_ls_R_factor_gt 0.0994
_refine_ls_shift/su_max 0.000
_refine_ls_shift/su_mean 0.000
_refine_ls_structure_factor_coef Fsqd
_refine_ls_weighting_details 'calc w=1/[\s^2^(Fo^2^)+(0.0623P)^2^+0.3681P] where P=(Fo^2^+2Fc^2^)/3'
_refine_ls_weighting_scheme calc
_refine_ls_wR_factor_gt 0.1754
_refine_ls_wR_factor_ref 0.1977
_reflns_number_gt 1726
_reflns_number_total 2806
_reflns_threshold_expression I>2\s(I)
_cod_data_source_file at2658.cif
_cod_data_source_block I
_cod_original_sg_symbol_H-M 'P 21/c'
_cod_database_code 2220042
_cod_database_fobs_code 2220042

loop_
_symmetry_equiv_pos_as_xyz
'x, y, z'
'-x, y+1/2, -z+1/2'
'-x, -y, -z'
'x, -y-1/2, z-1/2'

loop_
_atom_site_type_symbol
_atom_site_label
_atom_site_fract_x
_atom_site_fract_y
_atom_site_fract_z
_atom_site_U_iso_or_equiv
_atom_site_adp_type
_atom_site_calc_flag
_atom_site_refinement_flags
_atom_site_occupancy
O O1 0.0166(5) -0.38550(18) -0.5523(2) 0.0622(10) Uani d . 1
H H1A 0.0571 -0.3466 -0.5754 0.075 Uiso d R 1
N N1 0.3086(5) -0.10096(19) -0.5027(2) 0.0366(9) Uani d . 1
N N2 0.0328(6) -0.2397(2) -0.5993(2) 0.0407(9) Uani d . 1
C C1 -0.2099(8) -0.4154(3) -0.4699(3) 0.0593(14) Uani d . 1
H H1C -0.1742 -0.4692 -0.4718 0.071 Uiso calc R 1
C C2 -0.3515(9) -0.3930(3) -0.4277(3) 0.0676(16) Uani d . 1
H H2B -0.4122 -0.4317 -0.4013 0.081 Uiso calc R 1
C C3 -0.4051(9) -0.3140(4) -0.4237(3) 0.0678(16) Uani d . 1
H H3A -0.5027 -0.2988 -0.3953 0.081 Uiso calc R 1
C C4 -0.3130(7) -0.2574(3) -0.4623(3) 0.0511(13) Uani d . 1
H H4A -0.3491 -0.2039 -0.4588 0.061 Uiso calc R 1
C C5 -0.1671(7) -0.2770(3) -0.5064(3) 0.0373(11) Uani d . 1
C C6 -0.1186(7) -0.3587(3) -0.5099(3) 0.0456(12) Uani d . 1
C C7 -0.0739(7) -0.2161(3) -0.5483(3) 0.0367(11) Uani d . 1
C C8 -0.0850(7) -0.1287(2) -0.5304(3) 0.0377(11) Uani d . 1
H H8A -0.1908 -0.1183 -0.5008 0.045 Uiso calc R 1
H H8B -0.1287 -0.0980 -0.5848 0.045 Uiso calc R 1
C C9 0.1498(7) -0.1083(2) -0.4713(3) 0.0351(10) Uani d . 1
C C10 0.2076(7) -0.1005(2) -0.3739(3) 0.0390(11) Uani d . 1
C C11 0.0546(8) -0.0730(3) -0.3376(3) 0.0517(13) Uani d . 1
H H11A -0.0883 -0.0578 -0.3744 0.062 Uiso calc R 1
C C12 0.1128(10) -0.0680(3) -0.2474(4) 0.0631(15) Uani d . 1
H H12A 0.0095 -0.0481 -0.2240 0.076 Uiso calc R 1
C C13 0.3185(10) -0.0916(3) -0.1916(3) 0.0651(15) Uani d . 1
H H13A 0.3551 -0.0891 -0.1307 0.078 Uiso calc R 1
C C14 0.4708(8) -0.1193(3) -0.2274(3) 0.0614(15) Uani d . 1
H H14A 0.6126 -0.1350 -0.1901 0.074 Uiso calc R 1
C C15 0.4170(8) -0.1242(3) -0.3174(3) 0.0515(13) Uani d . 1
H H15A 0.5218 -0.1435 -0.3404 0.062 Uiso calc R 1
C C16 0.2675(6) -0.1189(3) -0.5918(3) 0.0350(10) Uani d . 1
C C17 0.3790(7) -0.0723(3) -0.6349(3) 0.0421(11) Uani d . 1
H H17A 0.4668 -0.0294 -0.6054 0.050 Uiso calc R 1
C C18 0.3612(8) -0.0887(3) -0.7201(3) 0.0550(13) Uani d . 1
H H18A 0.4321 -0.0558 -0.7486 0.066 Uiso calc R 1
C C19 0.2394(8) -0.1533(3) -0.7638(3) 0.0573(14) Uani d . 1
H H19A 0.2287 -0.1643 -0.8215 0.069 Uiso calc R 1
C C20 0.1333(8) -0.2020(3) -0.7224(3) 0.0543(13) Uani d . 1
H H20A 0.0558 -0.2469 -0.7515 0.065 Uiso calc R 1
C C21 0.1407(7) -0.1845(3) -0.6372(3) 0.0391(11) Uani d . 1

loop_
_atom_site_aniso_label
_atom_site_aniso_U_11
_atom_site_aniso_U_22
_atom_site_aniso_U_33
_atom_site_aniso_U_12
_atom_site_aniso_U_13
_atom_site_aniso_U_23
O1 0.077(2) 0.041(2) 0.084(3) 0.0033(18) 0.047(2) -0.0025(18)
N1 0.037(2) 0.030(2) 0.042(2) 0.0003(16) 0.0141(17) 0.0018(17)
N2 0.047(2) 0.039(2) 0.040(2) -0.0006(18) 0.0201(18) -0.0035(17)
C1 0.066(3) 0.042(3) 0.072(4) 0.000(3) 0.028(3) 0.003(3)
C2 0.077(4) 0.060(4) 0.078(4) 0.001(3) 0.043(3) 0.021(3)
C3 0.071(4) 0.069(4) 0.081(4) 0.003(3) 0.049(3) 0.011(3)
C4 0.055(3) 0.046(3) 0.060(3) 0.007(2) 0.030(3) 0.010(2)
C5 0.037(3) 0.039(3) 0.037(3) -0.005(2) 0.014(2) -0.002(2)
C6 0.044(3) 0.040(3) 0.055(3) -0.005(2) 0.021(2) 0.001(2)
C7 0.030(2) 0.038(3) 0.037(3) -0.001(2) 0.007(2) 0.001(2)
C8 0.038(3) 0.036(3) 0.043(3) 0.003(2) 0.020(2) 0.002(2)
C9 0.038(2) 0.019(2) 0.048(3) 0.0065(19) 0.015(2) 0.002(2)
C10 0.055(3) 0.022(2) 0.047(3) 0.002(2) 0.026(2) -0.004(2)
C11 0.060(3) 0.045(3) 0.053(3) 0.007(2) 0.025(3) -0.005(2)
C12 0.084(4) 0.061(4) 0.058(4) 0.000(3) 0.041(3) -0.011(3)
C13 0.094(4) 0.066(4) 0.041(3) -0.020(3) 0.030(3) -0.010(3)
C14 0.062(3) 0.087(4) 0.033(3) -0.006(3) 0.014(3) 0.003(3)
C15 0.050(3) 0.057(3) 0.050(3) 0.002(3) 0.020(2) 0.001(2)
C16 0.030(2) 0.037(3) 0.037(3) 0.009(2) 0.010(2) 0.005(2)
C17 0.042(3) 0.043(3) 0.044(3) 0.003(2) 0.019(2) 0.008(2)
C18 0.065(3) 0.060(4) 0.044(3) 0.002(3) 0.024(3) 0.012(3)
C19 0.064(3) 0.074(4) 0.041(3) 0.009(3) 0.027(3) 0.000(3)
C20 0.061(3) 0.058(4) 0.047(3) -0.007(3) 0.023(2) -0.010(3)
C21 0.039(3) 0.045(3) 0.035(3) 0.006(2) 0.015(2) 0.002(2)

loop_
_atom_type_symbol
_atom_type_description
_atom_type_scat_dispersion_real
_atom_type_scat_dispersion_imag
_atom_type_scat_source
C C 0.0033 0.0016 'International Tables Vol C Tables 4.2.6.8 and 6.1.1.4'
H H 0.0000 0.0000 'International Tables Vol C Tables 4.2.6.8 and 6.1.1.4'
N N 0.0061 0.0033 'International Tables Vol C Tables 4.2.6.8 and 6.1.1.4'
O O 0.0106 0.0060 'International Tables Vol C Tables 4.2.6.8 and 6.1.1.4'

loop_
_geom_angle_atom_site_label_1
_geom_angle_atom_site_label_2
_geom_angle_atom_site_label_3
_geom_angle
C6 O1 H1A 108.9
C9 N1 C16 119.8(4)
C7 N2 C21 121.4(4)
C2 C1 C6 120.6(5)
C2 C1 H1C 119.7
C6 C1 H1C 119.7
C1 C2 C3 120.5(5)
C1 C2 H2B 119.7
C3 C2 H2B 119.7
C2 C3 C4 119.1(5)
C2 C3 H3A 120.4
C4 C3 H3A 120.4
C3 C4 C5 122.8(5)
C3 C4 H4A 118.6
C5 C4 H4A 118.6
C4 C5 C6 116.3(4)
C4 C5 C7 121.9(4)
C6 C5 C7 121.7(4)
O1 C6 C1 117.4(4)
O1 C6 C5 122.0(4)
C1 C6 C5 120.6(4)
N2 C7 C5 118.3(4)
N2 C7 C8 119.3(4)
C5 C7 C8 122.3(4)
C7 C8 C9 103.8(3)
C7 C8 H8A 111.0
C9 C8 H8A 111.0
C7 C8 H8B 111.0
C9 C8 H8B 111.0
H8A C8 H8B 109.0
N1 C9 C10 118.2(4)
N1 C9 C8 121.2(4)
C10 C9 C8 120.6(4)
C11 C10 C15 118.5(4)
C11 C10 C9 122.0(4)
C15 C10 C9 119.5(4)
C12 C11 C10 120.3(5)
C12 C11 H11A 119.9
C10 C11 H11A 119.9
C13 C12 C11 121.4(5)
C13 C12 H12A 119.3
C11 C12 H12A 119.3
C12 C13 C14 118.5(5)
C12 C13 H13A 120.7
C14 C13 H13A 120.7
C15 C14 C13 121.1(5)
C15 C14 H14A 119.5
C13 C14 H14A 119.5
C14 C15 C10 120.2(4)
C14 C15 H15A 119.9
C10 C15 H15A 119.9
C17 C16 N1 116.8(4)
C17 C16 C21 118.3(4)
N1 C16 C21 124.6(4)
C18 C17 C16 121.0(4)
C18 C17 H17A 119.5
C16 C17 H17A 119.5
C17 C18 C19 120.4(5)
C17 C18 H18A 119.8
C19 C18 H18A 119.8
C18 C19 C20 120.2(5)
C18 C19 H19A 119.9
C20 C19 H19A 119.9
C19 C20 C21 120.5(5)
C19 C20 H20A 119.8
C21 C20 H20A 119.8
C20 C21 C16 119.5(4)
C20 C21 N2 116.2(4)
C16 C21 N2 124.1(4)

loop_
_geom_bond_atom_site_label_1
_geom_bond_atom_site_label_2
_geom_bond_distance
O1 C6 1.353(5)
O1 H1A 0.8347
N1 C9 1.289(5)
N1 C16 1.402(5)
N2 C7 1.302(5)
N2 C21 1.414(5)
C1 C2 1.363(6)
C1 C6 1.385(6)
C1 H1C 0.9300
C2 C3 1.371(6)
C2 H2B 0.9300
C3 C4 1.372(6)
C3 H3A 0.9300
C4 C5 1.397(6)
C4 H4A 0.9300
C5 C6 1.405(6)
C5 C7 1.459(6)
C7 C8 1.495(5)
C8 C9 1.503(5)
C8 H8A 0.9700
C8 H8B 0.9700
C9 C10 1.491(5)
C10 C11 1.382(6)
C10 C15 1.383(6)
C11 C12 1.375(6)
C11 H11A 0.9300
C12 C13 1.361(7)
C12 H12A 0.9300
C13 C14 1.375(6)
C13 H13A 0.9300
C14 C15 1.374(6)
C14 H14A 0.9300
C15 H15A 0.9300
C16 C17 1.396(5)
C16 C21 1.404(6)
C17 C18 1.369(6)
C17 H17A 0.9300
C18 C19 1.370(6)
C18 H18A 0.9300
C19 C20 1.373(6)
C19 H19A 0.9300
C20 C21 1.392(5)
C20 H20A 0.9300

loop_
_geom_hbond_atom_site_label_D
_geom_hbond_atom_site_label_H
_geom_hbond_atom_site_label_A
_geom_hbond_site_symmetry_A
_geom_hbond_distance_DH
_geom_hbond_distance_HA
_geom_hbond_distance_DA
_geom_hbond_angle_DHA
_geom_hbond_publ_flag
O1 H1A N2 . 0.83 1.82 2.563(5) 147 yes
C13 H13A Cg1 4_465 0.93 3.161 3.871 134.58 yes
C18 H18A Cg2 3_656 0.93 3.126 3.897 141.54 yes
C19 H19A Cg1 4_566 0.93 3.169 3.682 116.71 yes
C20 H20A Cg2 4_566 0.93 3.052 3.685 126.85 yes

loop_
_geom_torsion_atom_site_label_1
_geom_torsion_atom_site_label_2
_geom_torsion_atom_site_label_3
_geom_torsion_atom_site_label_4
_geom_torsion
C6 C1 C2 C3 -0.3(8)
C1 C2 C3 C4 -0.5(8)
C2 C3 C4 C5 0.6(8)
C3 C4 C5 C6 0.2(7)
C3 C4 C5 C7 178.9(4)
C2 C1 C6 O1 -178.5(5)
C2 C1 C6 C5 1.1(7)
C4 C5 C6 O1 178.6(4)
C7 C5 C6 O1 -0.1(6)
C4 C5 C6 C1 -1.0(6)
C7 C5 C6 C1 -179.7(4)
C21 N2 C7 C5 -175.6(3)
C21 N2 C7 C8 0.7(6)
C4 C5 C7 N2 -169.8(4)
C6 C5 C7 N2 8.8(6)
C4 C5 C7 C8 14.0(6)
C6 C5 C7 C8 -167.4(4)
N2 C7 C8 C9 -71.1(5)
C5 C7 C8 C9 105.0(4)
C16 N1 C9 C10 171.1(4)
C16 N1 C9 C8 -5.7(6)
C7 C8 C9 N1 75.8(4)
C7 C8 C9 C10 -100.9(4)
N1 C9 C10 C11 151.3(4)
C8 C9 C10 C11 -31.9(6)
N1 C9 C10 C15 -31.4(6)
C8 C9 C10 C15 145.4(4)
C15 C10 C11 C12 1.4(7)
C9 C10 C11 C12 178.7(4)
C10 C11 C12 C13 -1.7(8)
C11 C12 C13 C14 1.3(8)
C12 C13 C14 C15 -0.8(8)
C13 C14 C15 C10 0.6(7)
C11 C10 C15 C14 -0.8(7)
C9 C10 C15 C14 -178.3(4)
C9 N1 C16 C17 145.2(4)
C9 N1 C16 C21 -41.1(6)
N1 C16 C17 C18 175.7(4)
C21 C16 C17 C18 1.6(6)
C16 C17 C18 C19 -2.4(7)
C17 C18 C19 C20 0.3(7)
C18 C19 C20 C21 2.5(7)
C19 C20 C21 C16 -3.3(7)
C19 C20 C21 N2 -177.9(4)
C17 C16 C21 C20 1.3(6)
N1 C16 C21 C20 -172.3(4)
C17 C16 C21 N2 175.4(4)
N1 C16 C21 N2 1.8(6)
C7 N2 C21 C20 -143.7(4)
C7 N2 C21 C16 42.0(6)

loop_
_cod_related_entry_id
_cod_related_entry_database
_cod_related_entry_code
1 ChemSpider 10183319
